data_2313032
loop_
_publ_author_name
'Shchevnikov, Dimitrii M.'
'Gurbanov, Atash V.'
'Khrustalev, Victor N.'
'Woldemariam, Menberu Mengesha'
'H&#xf6;kelek, Tuncer'
'Litvinov, Roman A.'

_publ_section_title
;
 Synthesis and crystal structure analysis of
 (3a<i>RS</i>,6<i>RS</i>,7a<i>RS</i>)-<i>N</i>-(4-bromo-phen-yl)-1,6,7,7a-tetra-hydro-3a,6-ep-oxy-iso-indole-2(3<i>H</i>)-carboseleno-amide.
;
_journal_coeditor_code EJ2017
_journal_issue 'Pt 6'
_journal_name_full 'Acta crystallographica. Section E, Crystallographic communications'
_journal_page_first 572
_journal_page_last 577
_journal_paper_doi 10.1107/S2056989026004299
_journal_volume 82
_journal_year 2026
_chemical_formula_iupac 'C15 H15 Br N2 O Se'
_chemical_formula_moiety 'C15 H15 Br N2 O Se'
_chemical_formula_sum 'C15 H15 Br N2 O Se'
_chemical_formula_weight 398.15
_chemical_name_systematic
(3a<i>RS</i>,6<i>RS</i>,7a<i>RS</i>)-<i>N</i>-(4-Bromophenyl)-1,6,7,7a-tetrahydro-3a,6-epoxyisoindole-2(3<i>H</i>)-carboselenoamide
_space_group_crystal_system triclinic
_space_group_IT_number 2
_space_group_name_Hall '-P 1'
_space_group_name_H-M_alt 'P -1'
_atom_sites_solution_hydrogens geom
_atom_sites_solution_primary difmap
_atom_sites_solution_secondary difmap
_audit_creation_method SHELXL-2019/2
_cell_angle_alpha 73.059(3)
_cell_angle_beta 76.870(3)
_cell_angle_gamma 84.140(4)
_cell_formula_units_Z 4
_cell_length_a 9.7367(4)
_cell_length_b 10.3981(4)
_cell_length_c 15.7685(5)
_cell_measurement_reflns_used 14508
_cell_measurement_temperature 100(2)
_cell_measurement_theta_max 79.366
_cell_measurement_theta_min 2.980
_cell_volume 1486.15(10)
_computing_cell_refinement
;
CrysAlisPro 1.171.41.117a (Rigaku OD, 2021)
;
_computing_data_collection
;
CrysAlisPro 1.171.41.117a (Rigaku OD, 2021)
;
_computing_data_reduction
;
CrysAlisPro 1.171.41.117a (Rigaku OD, 2021)
;
_computing_molecular_graphics
;
SHELXTL (Sheldrick, 2008)
;
_computing_publication_material
;
SHELXTL (Sheldrick, 2008)
;
_computing_structure_refinement
;
SHELXL (Sheldrick, 2015b)
;
_computing_structure_solution
;
<i>SHELXT</i> (Sheldrick, 2015a)
;
_diffrn_ambient_temperature 100(2)
_diffrn_measured_fraction_theta_full 0.993
_diffrn_measured_fraction_theta_max 0.953
_diffrn_measurement_device_type 'Rigaku XtaLAB Synergy-S, HyPix-6000HE area-detector'
_diffrn_measurement_method '\f and \w'
_diffrn_radiation_type CuK\a
_diffrn_radiation_wavelength 1.54184
_diffrn_reflns_av_R_equivalents 0.1005
_diffrn_reflns_av_unetI/netI 0.0542
_diffrn_reflns_limit_h_max 12
_diffrn_reflns_limit_h_min -12
_diffrn_reflns_limit_k_max 12
_diffrn_reflns_limit_k_min -13
_diffrn_reflns_limit_l_max 20
_diffrn_reflns_limit_l_min -20
_diffrn_reflns_number 28318
_diffrn_reflns_theta_full 67.684
_diffrn_reflns_theta_max 80.380
_diffrn_reflns_theta_min 2.995
_diffrn_source 'micro-focus sealed X-ray tube'
_exptl_absorpt_coefficient_mu 6.543
_exptl_absorpt_correction_T_max 1.000
_exptl_absorpt_correction_T_min 0.353
_exptl_absorpt_correction_type gaussian
_exptl_absorpt_process_details
;
(CrysAlisPro (Rigaku OD, 2021)
;
_exptl_crystal_colour colourless
_exptl_crystal_density_diffrn 1.780
_exptl_crystal_description 'prismatic needle'
_exptl_crystal_F_000 784
_exptl_crystal_size_max 0.30
_exptl_crystal_size_mid 0.06
_exptl_crystal_size_min 0.03
_refine_diff_density_max 1.381
_refine_diff_density_min -1.221
_refine_ls_extinction_method none
_refine_ls_goodness_of_fit_ref 1.072
_refine_ls_hydrogen_treatment constr
_refine_ls_matrix_type full
_refine_ls_number_parameters 525
_refine_ls_number_reflns 6210
_refine_ls_number_restraints 930
_refine_ls_restrained_S_all 1.005
_refine_ls_R_factor_all 0.0834
_refine_ls_R_factor_gt 0.0699
_refine_ls_shift/su_max 0.001
_refine_ls_shift/su_mean 0.000
_refine_ls_structure_factor_coef Fsqd
_refine_ls_weighting_details 'w=1/[\s^2^(Fo^2^)+(0.0974P)^2^+4.6292P] where P=(Fo^2^+2Fc^2^)/3'
_refine_ls_weighting_scheme calc
_refine_ls_wR_factor_gt 0.1694
_refine_ls_wR_factor_ref 0.1781
_reflns_number_gt 5303
_reflns_number_total 6210
_reflns_threshold_expression 'I > 2\s(I)'
_cod_data_source_file ej2017.cif
_cod_data_source_block I
_cod_database_code 2313032
_shelx_space_group_comment
;
The symmetry employed for this shelxl refinement is uniquely defined
by the following loop, which should always be used as a source of
symmetry information in preference to the above space-group names.
They are only intended as comments.
;
_shelx_estimated_absorpt_t_min 0.244
_shelx_estimated_absorpt_t_max 0.828

loop_
_space_group_symop_operation_xyz
'x, y, z'
'-x, -y, -z'

loop_
_atom_site_type_symbol
_atom_site_label
_atom_site_fract_x
_atom_site_fract_y
_atom_site_fract_z
_atom_site_U_iso_or_equiv
_atom_site_adp_type
_atom_site_calc_flag
_atom_site_occupancy
_atom_site_disorder_assembly
_atom_site_disorder_group
Br Br1_1 -0.00774(8) 0.15550(10) 0.91076(4) 0.0679(3) Uani d 1 . .
Se Se1_1 0.30048(7) 0.46618(6) 0.46015(4) 0.04111(18) Uani d 1 . .
N N1_1 0.0925(5) 0.2751(5) 0.5014(3) 0.0388(9) Uani d 1 . .
H H1_1 0.033003 0.235262 0.483781 0.047 Uiso calc 1 . .
C C1_1 0.3049(11) 0.4122(9) 0.2719(6) 0.0392(18) Uani d 0.725(7) A 1
H H1A_1 0.399434 0.399056 0.287253 0.047 Uiso calc 0.725(7) A 1
H H1B_1 0.282548 0.509933 0.251227 0.047 Uiso calc 0.725(7) A 1
N N2_1 0.1970(5) 0.3465(4) 0.3511(3) 0.0366(8) Uani d 0.725(7) A 1
C C3_1 0.1025(12) 0.2681(12) 0.3260(7) 0.039(2) Uani d 0.725(7) A 1
H H3A_1 0.002571 0.296332 0.344365 0.046 Uiso calc 0.725(7) A 1
H H3B_1 0.114863 0.170718 0.355145 0.046 Uiso calc 0.725(7) A 1
C C3A_1 0.1457(8) 0.2983(8) 0.2244(5) 0.0414(14) Uani d 0.725(7) A 1
C C4_1 0.1306(11) 0.2055(9) 0.1700(6) 0.0455(17) Uani d 0.725(7) A 1
H H4_1 0.116417 0.111466 0.191433 0.055 Uiso calc 0.725(7) A 1
C C5_1 0.1415(9) 0.2833(8) 0.0854(5) 0.0469(16) Uani d 0.725(7) A 1
H H5_1 0.139614 0.255589 0.033326 0.056 Uiso calc 0.725(7) A 1
C C6_1 0.1574(10) 0.4242(9) 0.0887(5) 0.0462(17) Uani d 0.725(7) A 1
H H6_1 0.127456 0.497280 0.038396 0.055 Uiso calc 0.725(7) A 1
C C7_1 0.3096(9) 0.4342(9) 0.1010(5) 0.0459(15) Uani d 0.725(7) A 1
H H7A_1 0.381260 0.398371 0.057215 0.055 Uiso calc 0.725(7) A 1
H H7B_1 0.330864 0.527874 0.095136 0.055 Uiso calc 0.725(7) A 1
C C7A_1 0.3005(8) 0.3443(8) 0.1988(5) 0.0413(14) Uani d 0.725(7) A 1
H H7AA_1 0.369423 0.265808 0.200985 0.050 Uiso calc 0.725(7) A 1
O O1_1 0.0777(6) 0.4217(6) 0.1781(3) 0.0421(12) Uani d 0.725(7) A 1
C C1B_1 0.120(3) 0.253(3) 0.3256(16) 0.039(3) Uani d 0.275(7) A 2
H H1C_1 0.022337 0.287147 0.321875 0.047 Uiso calc 0.275(7) A 2
H H1D_1 0.118223 0.162414 0.368816 0.047 Uiso calc 0.275(7) A 2
N N2B_1 0.1970(5) 0.3465(4) 0.3511(3) 0.0366(8) Uani d 0.275(7) A 2
C C3B_1 0.291(3) 0.436(3) 0.2759(12) 0.040(3) Uani d 0.275(7) A 2
H H3C_1 0.390635 0.419194 0.281893 0.048 Uiso calc 0.275(7) A 2
H H3D_1 0.263991 0.532041 0.271727 0.048 Uiso calc 0.275(7) A 2
C C3AB_1 0.2664(17) 0.3980(17) 0.1958(9) 0.041(2) Uani d 0.275(7) A 2
C C4B_1 0.3772(18) 0.404(2) 0.1118(10) 0.044(3) Uani d 0.275(7) A 2
H H4B_1 0.476242 0.407838 0.105237 0.053 Uiso calc 0.275(7) A 2
C C5B_1 0.3097(18) 0.401(2) 0.0490(10) 0.044(3) Uani d 0.275(7) A 2
H H5B_1 0.349877 0.404278 -0.012295 0.053 Uiso calc 0.275(7) A 2
C C6B_1 0.155(2) 0.393(2) 0.0940(11) 0.044(2) Uani d 0.275(7) A 2
H H6B_1 0.087964 0.426091 0.051986 0.053 Uiso calc 0.275(7) A 2
C C7B_1 0.131(3) 0.2492(19) 0.1579(13) 0.045(3) Uani d 0.275(7) A 2
H H7C_1 0.173925 0.180053 0.126932 0.054 Uiso calc 0.275(7) A 2
H H7D_1 0.029384 0.232814 0.182530 0.054 Uiso calc 0.275(7) A 2
C C7AB_1 0.209(2) 0.2531(16) 0.2329(10) 0.042(2) Uani d 0.275(7) A 2
H H7AB_1 0.287638 0.183335 0.237955 0.051 Uiso calc 0.275(7) A 2
O O1B_1 0.1482(16) 0.4691(14) 0.1595(9) 0.042(2) Uani d 0.275(7) A 2
C C8_1 0.1889(5) 0.3519(5) 0.4356(3) 0.0356(10) Uani d 1 . .
C C9_1 0.0777(6) 0.2523(6) 0.5963(3) 0.0377(11) Uani d 1 . .
C C10_1 0.0327(7) 0.3551(6) 0.6380(4) 0.0471(13) Uani d 1 . .
H H10_1 0.018502 0.444400 0.602203 0.056 Uiso calc 1 . .
C C11_1 0.0088(7) 0.3272(7) 0.7308(4) 0.0526(15) Uani d 1 . .
H H11_1 -0.022626 0.396542 0.759604 0.063 Uiso calc 1 . .
C C12_1 0.0311(7) 0.1963(7) 0.7818(4) 0.0505(14) Uani d 1 . .
C C13_1 0.0777(7) 0.0944(6) 0.7421(4) 0.0443(12) Uani d 1 . .
H H13_1 0.092602 0.005481 0.778176 0.053 Uiso calc 1 . .
C C14_1 0.1025(6) 0.1231(6) 0.6486(4) 0.0389(11) Uani d 1 . .
H H14_1 0.136740 0.053811 0.620145 0.047 Uiso calc 1 . .
Br Br1_2 0.25531(8) 0.75885(8) 0.90577(4) 0.0552(2) Uani d 1 . .
Se Se1_2 0.18559(6) 0.92147(6) 0.47837(4) 0.03988(18) Uani d 1 . .
N N1_2 0.4327(5) 0.7680(5) 0.5088(3) 0.0365(9) Uani d 1 . .
H H1_2 0.515206 0.730673 0.490691 0.044 Uiso calc 1 . .
C C1_2 0.5323(10) 0.7390(13) 0.3349(5) 0.0397(13) Uani d 0.831(6) B 1
H H1A_2 0.543596 0.652868 0.381026 0.048 Uiso calc 0.831(6) B 1
H H1B_2 0.614456 0.794349 0.325014 0.048 Uiso calc 0.831(6) B 1
N N2_2 0.3984(5) 0.8117(5) 0.3640(3) 0.0376(9) Uani d 0.831(6) B 1
C C3_2 0.3156(9) 0.8578(8) 0.2923(5) 0.0425(17) Uani d 0.831(6) B 1
H H3A_2 0.288142 0.954533 0.282186 0.051 Uiso calc 0.831(6) B 1
H H3B_2 0.229513 0.805507 0.307811 0.051 Uiso calc 0.831(6) B 1
C C3A_2 0.4165(7) 0.8321(8) 0.2102(4) 0.0419(13) Uani d 0.831(6) B 1
C C4_2 0.3733(8) 0.8112(8) 0.1289(4) 0.0475(15) Uani d 0.831(6) B 1
H H4_2 0.283605 0.785900 0.126428 0.057 Uiso calc 0.831(6) B 1
C C5_2 0.4851(8) 0.8350(8) 0.0626(4) 0.0475(14) Uani d 0.831(6) B 1
H H5_2 0.492770 0.831504 0.002160 0.057 Uiso calc 0.831(6) B 1
C C6_2 0.5986(9) 0.8691(8) 0.1025(5) 0.0477(15) Uani d 0.831(6) B 1
H H6_2 0.676085 0.922685 0.057128 0.057 Uiso calc 0.831(6) B 1
C C7_2 0.6492(8) 0.7391(8) 0.1676(4) 0.0450(14) Uani d 0.831(6) B 1
H H7A_2 0.669275 0.663923 0.139352 0.054 Uiso calc 0.831(6) B 1
H H7B_2 0.733960 0.753993 0.187783 0.054 Uiso calc 0.831(6) B 1
C C7A_2 0.5188(7) 0.7141(8) 0.2461(4) 0.0425(13) Uani d 0.831(6) B 1
H H7AA_2 0.478651 0.624617 0.256699 0.051 Uiso calc 0.831(6) B 1
O O1_2 0.5165(6) 0.9373(5) 0.1664(3) 0.0463(11) Uani d 0.831(6) B 1
C C1B_2 0.326(4) 0.889(4) 0.2913(17) 0.039(3) Uani d 0.169(6) B 2
H H1C_2 0.354724 0.984011 0.268051 0.047 Uiso calc 0.169(6) B 2
H H1D_2 0.222209 0.886858 0.311360 0.047 Uiso calc 0.169(6) B 2
N N2B_2 0.3984(5) 0.8117(5) 0.3640(3) 0.0376(9) Uani d 0.169(6) B 2
C C3B_2 0.531(4) 0.742(5) 0.3375(16) 0.039(3) Uani d 0.169(6) B 2
H H3C_2 0.529778 0.644714 0.369489 0.047 Uiso calc 0.169(6) B 2
H H3D_2 0.612221 0.781893 0.347498 0.047 Uiso calc 0.169(6) B 2
C C3AB_2 0.533(2) 0.768(2) 0.2383(12) 0.043(2) Uani d 0.169(6) B 2
C C4B_2 0.598(3) 0.668(2) 0.1876(15) 0.045(3) Uani d 0.169(6) B 2
H H4B_2 0.625006 0.576213 0.211977 0.054 Uiso calc 0.169(6) B 2
C C5B_2 0.610(3) 0.735(3) 0.1022(15) 0.047(3) Uani d 0.169(6) B 2
H H5B_2 0.635581 0.698389 0.051758 0.056 Uiso calc 0.169(6) B 2
C C6B_2 0.575(3) 0.881(3) 0.0988(14) 0.046(3) Uani d 0.169(6) B 2
H H6B_2 0.623663 0.947474 0.043065 0.055 Uiso calc 0.169(6) B 2
C C7B_2 0.412(3) 0.899(3) 0.1211(14) 0.047(3) Uani d 0.169(6) B 2
H H7C_2 0.367144 0.864103 0.082050 0.056 Uiso calc 0.169(6) B 2
H H7D_2 0.380590 0.994072 0.115919 0.056 Uiso calc 0.169(6) B 2
C C7AB_2 0.381(2) 0.811(3) 0.2209(14) 0.044(3) Uani d 0.169(6) B 2
H H7AB_2 0.322772 0.732251 0.230271 0.053 Uiso calc 0.169(6) B 2
O O1B_2 0.604(2) 0.889(2) 0.1832(13) 0.045(2) Uani d 0.169(6) B 2
C C8_2 0.3529(6) 0.8241(5) 0.4474(3) 0.0345(10) Uani d 1 . .
C C9_2 0.3902(6) 0.7659(5) 0.6024(3) 0.0364(11) Uani d 1 . .
C C10_2 0.4397(6) 0.8613(6) 0.6321(4) 0.0419(12) Uani d 1 . .
H H10_2 0.500901 0.927874 0.590903 0.050 Uiso calc 1 . .
C C11_2 0.3989(6) 0.8591(6) 0.7232(4) 0.0412(12) Uani d 1 . .
H H11_2 0.430534 0.924927 0.744619 0.049 Uiso calc 1 . .
C C12_2 0.3117(6) 0.7595(6) 0.7819(3) 0.0396(12) Uani d 1 . .
C C13_2 0.2630(6) 0.6619(7) 0.7527(4) 0.0460(13) Uani d 1 . .
H H13_2 0.203282 0.594257 0.794113 0.055 Uiso calc 1 . .
C C14_2 0.3035(6) 0.6655(6) 0.6620(4) 0.0407(11) Uani d 1 . .
H H14_2 0.272202 0.599520 0.640586 0.049 Uiso calc 1 . .

loop_
_atom_site_aniso_label
_atom_site_aniso_U_11
_atom_site_aniso_U_22
_atom_site_aniso_U_33
_atom_site_aniso_U_12
_atom_site_aniso_U_13
_atom_site_aniso_U_23
Br1_1 0.0604(4) 0.1135(7) 0.0255(3) 0.0060(4) -0.0040(3) -0.0196(3)
Se1_1 0.0526(4) 0.0383(3) 0.0350(3) -0.0026(2) -0.0133(2) -0.0107(2)
N1_1 0.045(2) 0.045(2) 0.026(2) -0.0009(19) -0.0091(18) -0.0071(18)
C1_1 0.046(3) 0.039(4) 0.031(3) -0.002(3) -0.007(3) -0.008(3)
N2_1 0.046(2) 0.0370(19) 0.0261(17) -0.0026(16) -0.0105(16) -0.0048(15)
C3_1 0.045(4) 0.042(4) 0.027(3) -0.005(3) -0.009(3) -0.004(3)
C3A_1 0.047(3) 0.046(3) 0.030(2) -0.002(3) -0.010(2) -0.007(2)
C4_1 0.050(3) 0.051(4) 0.037(3) -0.007(3) -0.007(3) -0.014(3)
C5_1 0.052(3) 0.059(4) 0.034(3) -0.008(3) -0.013(3) -0.014(3)
C6_1 0.056(3) 0.052(3) 0.028(3) -0.003(3) -0.009(3) -0.005(3)
C7_1 0.053(3) 0.052(3) 0.033(3) -0.008(3) -0.008(3) -0.011(3)
C7A_1 0.046(3) 0.046(3) 0.033(3) -0.003(3) -0.009(2) -0.012(2)
O1_1 0.047(3) 0.047(3) 0.031(2) 0.002(2) -0.011(2) -0.006(2)
C1B_1 0.046(5) 0.041(5) 0.027(4) -0.003(4) -0.007(4) -0.006(4)
N2B_1 0.046(2) 0.0370(19) 0.0261(17) -0.0026(16) -0.0105(16) -0.0048(15)
C3B_1 0.046(5) 0.042(5) 0.029(4) 0.000(4) -0.008(4) -0.008(4)
C3AB_1 0.049(4) 0.044(4) 0.031(3) -0.002(4) -0.010(3) -0.009(3)
C4B_1 0.053(5) 0.047(5) 0.031(5) 0.000(5) -0.008(5) -0.012(4)
C5B_1 0.054(5) 0.050(5) 0.029(5) -0.003(5) -0.010(5) -0.010(4)
C6B_1 0.051(4) 0.051(4) 0.030(3) -0.002(4) -0.010(3) -0.009(3)
C7B_1 0.053(4) 0.049(4) 0.033(4) -0.003(4) -0.011(4) -0.010(4)
C7AB_1 0.049(4) 0.046(4) 0.031(4) -0.002(4) -0.008(4) -0.010(4)
O1B_1 0.050(4) 0.045(4) 0.031(3) 0.002(4) -0.011(3) -0.010(3)
C8_1 0.038(2) 0.036(2) 0.031(2) 0.008(2) -0.013(2) -0.0065(19)
C9_1 0.039(3) 0.046(3) 0.027(2) 0.004(2) -0.008(2) -0.009(2)
C10_1 0.054(3) 0.046(3) 0.040(3) 0.018(3) -0.012(2) -0.015(2)
C11_1 0.053(3) 0.061(4) 0.044(3) 0.014(3) -0.006(3) -0.024(3)
C12_1 0.048(3) 0.070(4) 0.030(3) 0.007(3) -0.006(2) -0.014(3)
C13_1 0.052(3) 0.046(3) 0.032(3) -0.001(2) -0.008(2) -0.005(2)
C14_1 0.043(3) 0.042(3) 0.031(2) -0.001(2) -0.007(2) -0.010(2)
Br1_2 0.0636(4) 0.0754(5) 0.0256(3) 0.0077(3) -0.0095(3) -0.0158(3)
Se1_2 0.0427(3) 0.0443(3) 0.0329(3) 0.0030(2) -0.0072(2) -0.0131(2)
N1_2 0.041(2) 0.044(2) 0.027(2) -0.0023(18) -0.0071(17) -0.0134(17)
C1_2 0.039(3) 0.049(3) 0.030(2) -0.002(2) -0.007(2) -0.008(2)
N2_2 0.0386(19) 0.049(2) 0.0271(18) -0.0029(17) -0.0078(15) -0.0119(16)
C3_2 0.043(3) 0.057(4) 0.028(2) 0.004(3) -0.008(2) -0.014(2)
C3A_2 0.048(3) 0.053(3) 0.028(2) 0.000(2) -0.010(2) -0.015(2)
C4_2 0.051(3) 0.064(4) 0.032(3) 0.004(3) -0.013(2) -0.019(3)
C5_2 0.054(3) 0.061(3) 0.031(3) 0.001(3) -0.012(2) -0.016(2)
C6_2 0.054(3) 0.061(3) 0.028(2) -0.005(3) -0.009(2) -0.012(2)
C7_2 0.047(3) 0.059(3) 0.029(2) -0.001(3) -0.008(2) -0.013(2)
C7A_2 0.044(3) 0.054(3) 0.030(2) -0.001(2) -0.007(2) -0.014(2)
O1_2 0.058(3) 0.053(2) 0.0291(19) -0.006(2) -0.0072(18) -0.0140(18)
C1B_2 0.042(5) 0.051(5) 0.028(5) 0.000(5) -0.009(4) -0.014(5)
N2B_2 0.0386(19) 0.049(2) 0.0271(18) -0.0029(17) -0.0078(15) -0.0119(16)
C3B_2 0.041(5) 0.050(5) 0.028(5) -0.003(5) -0.008(5) -0.011(5)
C3AB_2 0.047(4) 0.054(4) 0.030(4) -0.001(4) -0.007(4) -0.012(4)
C4B_2 0.048(5) 0.057(6) 0.032(5) -0.001(5) -0.008(5) -0.014(5)
C5B_2 0.052(5) 0.061(5) 0.030(5) -0.001(5) -0.009(5) -0.016(5)
C6B_2 0.052(4) 0.059(4) 0.029(4) -0.003(4) -0.009(4) -0.014(4)
C7B_2 0.052(4) 0.059(4) 0.030(4) 0.000(4) -0.010(4) -0.015(4)
C7AB_2 0.048(4) 0.056(4) 0.029(4) 0.001(4) -0.010(4) -0.014(4)
O1B_2 0.050(4) 0.055(4) 0.029(4) -0.002(4) -0.007(4) -0.013(4)
C8_2 0.042(3) 0.032(2) 0.028(2) -0.007(2) -0.006(2) -0.0052(18)
C9_2 0.038(3) 0.044(3) 0.029(2) 0.001(2) -0.008(2) -0.013(2)
C10_2 0.051(3) 0.041(3) 0.035(3) -0.004(2) -0.012(2) -0.010(2)
C11_2 0.054(3) 0.041(3) 0.033(3) 0.001(2) -0.016(2) -0.014(2)
C12_2 0.042(3) 0.052(3) 0.026(2) 0.011(2) -0.011(2) -0.014(2)
C13_2 0.046(3) 0.055(3) 0.032(3) -0.006(3) -0.004(2) -0.007(2)
C14_2 0.042(3) 0.048(3) 0.034(3) -0.007(2) -0.008(2) -0.013(2)

loop_
_atom_type_symbol
_atom_type_description
_atom_type_scat_dispersion_real
_atom_type_scat_dispersion_imag
_atom_type_scat_source
C C 0.0181 0.0091 'International Tables Vol C Tables 4.2.6.8 and 6.1.1.4'
H H 0.0000 0.0000 'International Tables Vol C Tables 4.2.6.8 and 6.1.1.4'
Br Br -0.6763 1.2805 'International Tables Vol C Tables 4.2.6.8 and 6.1.1.4'
N N 0.0311 0.0180 'International Tables Vol C Tables 4.2.6.8 and 6.1.1.4'
O O 0.0492 0.0322 'International Tables Vol C Tables 4.2.6.8 and 6.1.1.4'
Se Se -0.7943 1.1372 'International Tables Vol C Tables 4.2.6.8 and 6.1.1.4'

loop_
_exptl_crystal_face_index_h
_exptl_crystal_face_index_k
_exptl_crystal_face_index_l
_exptl_crystal_face_perp_dist
0 0 -1 0.0248
-2 -2 1 0.0919
0 1 1 0.0134
-1 0 0 0.1398
0 2 -1 0.0161
-1 0 -2 0.0932
0 1 -2 0.0153
0 -1 2 0.0212
-1 -1 -2 0.0878
0 -1 -2 0.0264
2 0 1 0.1522
0 0 1 0.0076

loop_
_geom_angle_atom_site_label_1
_geom_angle_atom_site_label_2
_geom_angle_atom_site_label_3
_geom_angle_site_symmetry_1
_geom_angle_site_symmetry_3
_geom_angle
_geom_angle_publ_flag
C8_1 N1_1 C9_1 . . 126.4(5) ?
C8_1 N1_1 H1_1 . . 116.8 ?
C9_1 N1_1 H1_1 . . 116.8 ?
N2_1 C1_1 C7A_1 . . 105.4(7) ?
N2_1 C1_1 H1A_1 . . 110.7 ?
C7A_1 C1_1 H1A_1 . . 110.7 ?
N2_1 C1_1 H1B_1 . . 110.7 ?
C7A_1 C1_1 H1B_1 . . 110.7 ?
H1A_1 C1_1 H1B_1 . . 108.8 ?
C8_1 N2_1 C3_1 . . 123.8(5) ?
C8_1 N2_1 C1_1 . . 124.7(6) ?
C3_1 N2_1 C1_1 . . 111.4(5) ?
N2_1 C3_1 C3A_1 . . 104.8(7) ?
N2_1 C3_1 H3A_1 . . 110.8 ?
C3A_1 C3_1 H3A_1 . . 110.8 ?
N2_1 C3_1 H3B_1 . . 110.8 ?
C3A_1 C3_1 H3B_1 . . 110.8 ?
H3A_1 C3_1 H3B_1 . . 108.9 ?
O1_1 C3A_1 C4_1 . . 101.3(6) ?
O1_1 C3A_1 C3_1 . . 112.4(7) ?
C4_1 C3A_1 C3_1 . . 125.2(7) ?
O1_1 C3A_1 C7A_1 . . 99.3(6) ?
C4_1 C3A_1 C7A_1 . . 109.4(7) ?
C3_1 C3A_1 C7A_1 . . 106.2(6) ?
C5_1 C4_1 C3A_1 . . 105.2(7) ?
C5_1 C4_1 H4_1 . . 127.4 ?
C3A_1 C4_1 H4_1 . . 127.4 ?
C4_1 C5_1 C6_1 . . 106.1(7) ?
C4_1 C5_1 H5_1 . . 126.9 ?
C6_1 C5_1 H5_1 . . 126.9 ?
O1_1 C6_1 C5_1 . . 101.7(7) ?
O1_1 C6_1 C7_1 . . 100.6(6) ?
C5_1 C6_1 C7_1 . . 108.0(7) ?
O1_1 C6_1 H6_1 . . 115.0 ?
C5_1 C6_1 H6_1 . . 115.0 ?
C7_1 C6_1 H6_1 . . 115.0 ?
C7A_1 C7_1 C6_1 . . 100.5(6) ?
C7A_1 C7_1 H7A_1 . . 111.7 ?
C6_1 C7_1 H7A_1 . . 111.7 ?
C7A_1 C7_1 H7B_1 . . 111.7 ?
C6_1 C7_1 H7B_1 . . 111.7 ?
H7A_1 C7_1 H7B_1 . . 109.4 ?
C1_1 C7A_1 C7_1 . . 117.9(7) ?
C1_1 C7A_1 C3A_1 . . 102.5(6) ?
C7_1 C7A_1 C3A_1 . . 101.8(6) ?
C1_1 C7A_1 H7AA_1 . . 111.3 ?
C7_1 C7A_1 H7AA_1 . . 111.3 ?
C3A_1 C7A_1 H7AA_1 . . 111.3 ?
C6_1 O1_1 C3A_1 . . 95.5(5) ?
N2B_1 C1B_1 C7AB_1 . . 101.4(13) ?
N2B_1 C1B_1 H1C_1 . . 111.5 ?
C7AB_1 C1B_1 H1C_1 . . 111.5 ?
N2B_1 C1B_1 H1D_1 . . 111.5 ?
C7AB_1 C1B_1 H1D_1 . . 111.5 ?
H1C_1 C1B_1 H1D_1 . . 109.3 ?
C8_1 N2B_1 C3B_1 . . 119.5(8) ?
C8_1 N2B_1 C1B_1 . . 125.0(9) ?
C3B_1 N2B_1 C1B_1 . . 115.5(10) ?
N2B_1 C3B_1 C3AB_1 . . 101.6(12) ?
N2B_1 C3B_1 H3C_1 . . 111.4 ?
C3AB_1 C3B_1 H3C_1 . . 111.4 ?
N2B_1 C3B_1 H3D_1 . . 111.4 ?
C3AB_1 C3B_1 H3D_1 . . 111.4 ?
H3C_1 C3B_1 H3D_1 . . 109.3 ?
O1B_1 C3AB_1 C4B_1 . . 102.2(12) ?
O1B_1 C3AB_1 C3B_1 . . 114.2(16) ?
C4B_1 C3AB_1 C3B_1 . . 123.5(14) ?
O1B_1 C3AB_1 C7AB_1 . . 99.5(12) ?
C4B_1 C3AB_1 C7AB_1 . . 108.3(13) ?
C3B_1 C3AB_1 C7AB_1 . . 106.6(12) ?
C5B_1 C4B_1 C3AB_1 . . 105.9(13) ?
C5B_1 C4B_1 H4B_1 . . 127.0 ?
C3AB_1 C4B_1 H4B_1 . . 127.0 ?
C4B_1 C5B_1 C6B_1 . . 106.1(13) ?
C4B_1 C5B_1 H5B_1 . . 126.9 ?
C6B_1 C5B_1 H5B_1 . . 126.9 ?
O1B_1 C6B_1 C5B_1 . . 100.9(13) ?
O1B_1 C6B_1 C7B_1 . . 100.8(13) ?
C5B_1 C6B_1 C7B_1 . . 107.6(16) ?
O1B_1 C6B_1 H6B_1 . . 115.2 ?
C5B_1 C6B_1 H6B_1 . . 115.2 ?
C7B_1 C6B_1 H6B_1 . . 115.2 ?
C6B_1 C7B_1 C7AB_1 . . 100.6(12) ?
C6B_1 C7B_1 H7C_1 . . 111.7 ?
C7AB_1 C7B_1 H7C_1 . . 111.7 ?
C6B_1 C7B_1 H7D_1 . . 111.7 ?
C7AB_1 C7B_1 H7D_1 . . 111.7 ?
H7C_1 C7B_1 H7D_1 . . 109.4 ?
C1B_1 C7AB_1 C7B_1 . . 118.0(17) ?
C1B_1 C7AB_1 C3AB_1 . . 102.8(13) ?
C7B_1 C7AB_1 C3AB_1 . . 101.3(11) ?
C1B_1 C7AB_1 H7AB_1 . . 111.3 ?
C7B_1 C7AB_1 H7AB_1 . . 111.3 ?
C3AB_1 C7AB_1 H7AB_1 . . 111.3 ?
C3AB_1 O1B_1 C6B_1 . . 95.5(11) ?
N2B_1 C8_1 N1_1 . . 117.0(5) ?
N2_1 C8_1 N1_1 . . 117.0(5) ?
N2B_1 C8_1 Se1_1 . . 121.1(4) ?
N2_1 C8_1 Se1_1 . . 121.1(4) ?
N1_1 C8_1 Se1_1 . . 121.9(4) ?
C14_1 C9_1 C10_1 . . 119.8(5) ?
C14_1 C9_1 N1_1 . . 118.6(5) ?
C10_1 C9_1 N1_1 . . 121.5(5) ?
C11_1 C10_1 C9_1 . . 120.0(5) ?
C11_1 C10_1 H10_1 . . 120.0 ?
C9_1 C10_1 H10_1 . . 120.0 ?
C10_1 C11_1 C12_1 . . 119.1(6) ?
C10_1 C11_1 H11_1 . . 120.4 ?
C12_1 C11_1 H11_1 . . 120.4 ?
C13_1 C12_1 C11_1 . . 121.8(5) ?
C13_1 C12_1 Br1_1 . . 118.8(5) ?
C11_1 C12_1 Br1_1 . . 119.4(5) ?
C12_1 C13_1 C14_1 . . 118.9(5) ?
C12_1 C13_1 H13_1 . . 120.5 ?
C14_1 C13_1 H13_1 . . 120.5 ?
C13_1 C14_1 C9_1 . . 120.4(5) ?
C13_1 C14_1 H14_1 . . 119.8 ?
C9_1 C14_1 H14_1 . . 119.8 ?
C8_2 N1_2 C9_2 . . 123.3(4) ?
C8_2 N1_2 H1_2 . . 118.4 ?
C9_2 N1_2 H1_2 . . 118.4 ?
N2_2 C1_2 C7A_2 . . 104.9(6) ?
N2_2 C1_2 H1A_2 . . 110.8 ?
C7A_2 C1_2 H1A_2 . . 110.8 ?
N2_2 C1_2 H1B_2 . . 110.8 ?
C7A_2 C1_2 H1B_2 . . 110.8 ?
H1A_2 C1_2 H1B_2 . . 108.8 ?
C8_2 N2_2 C3_2 . . 123.7(5) ?
C8_2 N2_2 C1_2 . . 123.8(5) ?
C3_2 N2_2 C1_2 . . 112.4(5) ?
N2_2 C3_2 C3A_2 . . 103.1(6) ?
N2_2 C3_2 H3A_2 . . 111.1 ?
C3A_2 C3_2 H3A_2 . . 111.1 ?
N2_2 C3_2 H3B_2 . . 111.1 ?
C3A_2 C3_2 H3B_2 . . 111.1 ?
H3A_2 C3_2 H3B_2 . . 109.1 ?
O1_2 C3A_2 C3_2 . . 112.7(6) ?
O1_2 C3A_2 C4_2 . . 100.9(5) ?
C3_2 C3A_2 C4_2 . . 125.0(6) ?
O1_2 C3A_2 C7A_2 . . 99.7(5) ?
C3_2 C3A_2 C7A_2 . . 106.7(5) ?
C4_2 C3A_2 C7A_2 . . 109.0(6) ?
C5_2 C4_2 C3A_2 . . 106.1(6) ?
C5_2 C4_2 H4_2 . . 127.0 ?
C3A_2 C4_2 H4_2 . . 127.0 ?
C4_2 C5_2 C6_2 . . 105.5(6) ?
C4_2 C5_2 H5_2 . . 127.2 ?
C6_2 C5_2 H5_2 . . 127.2 ?
O1_2 C6_2 C5_2 . . 101.3(6) ?
O1_2 C6_2 C7_2 . . 101.0(5) ?
C5_2 C6_2 C7_2 . . 109.0(7) ?
O1_2 C6_2 H6_2 . . 114.6 ?
C5_2 C6_2 H6_2 . . 114.6 ?
C7_2 C6_2 H6_2 . . 114.6 ?
C7A_2 C7_2 C6_2 . . 100.5(6) ?
C7A_2 C7_2 H7A_2 . . 111.7 ?
C6_2 C7_2 H7A_2 . . 111.7 ?
C7A_2 C7_2 H7B_2 . . 111.7 ?
C6_2 C7_2 H7B_2 . . 111.7 ?
H7A_2 C7_2 H7B_2 . . 109.4 ?
C1_2 C7A_2 C7_2 . . 117.3(7) ?
C1_2 C7A_2 C3A_2 . . 101.8(6) ?
C7_2 C7A_2 C3A_2 . . 101.6(5) ?
C1_2 C7A_2 H7AA_2 . . 111.7 ?
C7_2 C7A_2 H7AA_2 . . 111.7 ?
C3A_2 C7A_2 H7AA_2 . . 111.7 ?
C6_2 O1_2 C3A_2 . . 95.2(5) ?
N2B_2 C1B_2 C7AB_2 . . 99.9(14) ?
N2B_2 C1B_2 H1C_2 . . 111.8 ?
C7AB_2 C1B_2 H1C_2 . . 111.8 ?
N2B_2 C1B_2 H1D_2 . . 111.8 ?
C7AB_2 C1B_2 H1D_2 . . 111.8 ?
H1C_2 C1B_2 H1D_2 . . 109.5 ?
C8_2 N2B_2 C3B_2 . . 122.3(10) ?
C8_2 N2B_2 C1B_2 . . 119.6(10) ?
C3B_2 N2B_2 C1B_2 . . 117.3(12) ?
N2B_2 C3B_2 C3AB_2 . . 99.2(13) ?
N2B_2 C3B_2 H3C_2 . . 111.9 ?
C3AB_2 C3B_2 H3C_2 . . 111.9 ?
N2B_2 C3B_2 H3D_2 . . 111.9 ?
C3AB_2 C3B_2 H3D_2 . . 111.9 ?
H3C_2 C3B_2 H3D_2 . . 109.6 ?
O1B_2 C3AB_2 C4B_2 . . 102.1(14) ?
O1B_2 C3AB_2 C3B_2 . . 113(2) ?
C4B_2 C3AB_2 C3B_2 . . 121.6(18) ?
O1B_2 C3AB_2 C7AB_2 . . 98.6(14) ?
C4B_2 C3AB_2 C7AB_2 . . 109.8(17) ?
C3B_2 C3AB_2 C7AB_2 . . 109.4(15) ?
C5B_2 C4B_2 C3AB_2 . . 104.4(14) ?
C5B_2 C4B_2 H4B_2 . . 127.8 ?
C3AB_2 C4B_2 H4B_2 . . 127.8 ?
C4B_2 C5B_2 C6B_2 . . 107.1(15) ?
C4B_2 C5B_2 H5B_2 . . 126.5 ?
C6B_2 C5B_2 H5B_2 . . 126.5 ?
O1B_2 C6B_2 C5B_2 . . 102.7(15) ?
O1B_2 C6B_2 C7B_2 . . 99.0(15) ?
C5B_2 C6B_2 C7B_2 . . 107.4(18) ?
O1B_2 C6B_2 H6B_2 . . 115.3 ?
C5B_2 C6B_2 H6B_2 . . 115.3 ?
C7B_2 C6B_2 H6B_2 . . 115.3 ?
C6B_2 C7B_2 C7AB_2 . . 99.5(13) ?
C6B_2 C7B_2 H7C_2 . . 111.9 ?
C7AB_2 C7B_2 H7C_2 . . 111.9 ?
C6B_2 C7B_2 H7D_2 . . 111.9 ?
C7AB_2 C7B_2 H7D_2 . . 111.9 ?
H7C_2 C7B_2 H7D_2 . . 109.6 ?
C1B_2 C7AB_2 C7B_2 . . 115(2) ?
C1B_2 C7AB_2 C3AB_2 . . 100.8(15) ?
C7B_2 C7AB_2 C3AB_2 . . 102.1(13) ?
C1B_2 C7AB_2 H7AB_2 . . 112.7 ?
C7B_2 C7AB_2 H7AB_2 . . 112.7 ?
C3AB_2 C7AB_2 H7AB_2 . . 112.7 ?
C3AB_2 O1B_2 C6B_2 . . 95.4(12) ?
N2B_2 C8_2 N1_2 . . 118.0(5) ?
N2_2 C8_2 N1_2 . . 118.0(5) ?
N2B_2 C8_2 Se1_2 . . 121.4(4) ?
N2_2 C8_2 Se1_2 . . 121.4(4) ?
N1_2 C8_2 Se1_2 . . 120.5(4) ?
C10_2 C9_2 C14_2 . . 121.3(5) ?
C10_2 C9_2 N1_2 . . 119.3(5) ?
C14_2 C9_2 N1_2 . . 119.4(5) ?
C9_2 C10_2 C11_2 . . 119.3(5) ?
C9_2 C10_2 H10_2 . . 120.3 ?
C11_2 C10_2 H10_2 . . 120.3 ?
C12_2 C11_2 C10_2 . . 119.0(5) ?
C12_2 C11_2 H11_2 . . 120.5 ?
C10_2 C11_2 H11_2 . . 120.5 ?
C11_2 C12_2 C13_2 . . 122.0(5) ?
C11_2 C12_2 Br1_2 . . 118.5(4) ?
C13_2 C12_2 Br1_2 . . 119.5(4) ?
C14_2 C13_2 C12_2 . . 118.6(5) ?
C14_2 C13_2 H13_2 . . 120.7 ?
C12_2 C13_2 H13_2 . . 120.7 ?
C13_2 C14_2 C9_2 . . 119.8(5) ?
C13_2 C14_2 H14_2 . . 120.1 ?
C9_2 C14_2 H14_2 . . 120.1 ?

loop_
_geom_bond_atom_site_label_1
_geom_bond_atom_site_label_2
_geom_bond_site_symmetry_2
_geom_bond_distance
_geom_bond_publ_flag
Br1_1 C12_1 . 1.908(6) ?
Se1_1 C8_1 . 1.862(6) ?
N1_1 C8_1 . 1.349(7) ?
N1_1 C9_1 . 1.421(6) ?
N1_1 H1_1 . 0.8800 ?
C1_1 N2_1 . 1.477(10) ?
C1_1 C7A_1 . 1.528(11) ?
C1_1 H1A_1 . 0.9900 ?
C1_1 H1B_1 . 0.9900 ?
N2_1 C8_1 . 1.334(7) ?
N2_1 C3_1 . 1.475(11) ?
C3_1 C3A_1 . 1.505(11) ?
C3_1 H3A_1 . 0.9900 ?
C3_1 H3B_1 . 0.9900 ?
C3A_1 O1_1 . 1.455(9) ?
C3A_1 C4_1 . 1.503(10) ?
C3A_1 C7A_1 . 1.557(10) ?
C4_1 C5_1 . 1.331(11) ?
C4_1 H4_1 . 0.9500 ?
C5_1 C6_1 . 1.506(12) ?
C5_1 H5_1 . 0.9500 ?
C6_1 O1_1 . 1.440(9) ?
C6_1 C7_1 . 1.556(12) ?
C6_1 H6_1 . 1.0000 ?
C7_1 C7A_1 . 1.540(10) ?
C7_1 H7A_1 . 0.9900 ?
C7_1 H7B_1 . 0.9900 ?
C7A_1 H7AA_1 . 1.0000 ?
C1B_1 N2B_1 . 1.474(18) ?
C1B_1 C7AB_1 . 1.521(18) ?
C1B_1 H1C_1 . 0.9900 ?
C1B_1 H1D_1 . 0.9900 ?
N2B_1 C8_1 . 1.334(7) ?
N2B_1 C3B_1 . 1.466(17) ?
C3B_1 C3AB_1 . 1.504(17) ?
C3B_1 H3C_1 . 0.9900 ?
C3B_1 H3D_1 . 0.9900 ?
C3AB_1 O1B_1 . 1.441(15) ?
C3AB_1 C4B_1 . 1.497(15) ?
C3AB_1 C7AB_1 . 1.561(15) ?
C4B_1 C5B_1 . 1.314(16) ?
C4B_1 H4B_1 . 0.9500 ?
C5B_1 C6B_1 . 1.512(17) ?
C5B_1 H5B_1 . 0.9500 ?
C6B_1 O1B_1 . 1.457(15) ?
C6B_1 C7B_1 . 1.549(17) ?
C6B_1 H6B_1 . 1.0000 ?
C7B_1 C7AB_1 . 1.555(16) ?
C7B_1 H7C_1 . 0.9900 ?
C7B_1 H7D_1 . 0.9900 ?
C7AB_1 H7AB_1 . 1.0000 ?
C9_1 C14_1 . 1.387(8) ?
C9_1 C10_1 . 1.396(8) ?
C10_1 C11_1 . 1.375(8) ?
C10_1 H10_1 . 0.9500 ?
C11_1 C12_1 . 1.389(10) ?
C11_1 H11_1 . 0.9500 ?
C12_1 C13_1 . 1.371(9) ?
C13_1 C14_1 . 1.385(7) ?
C13_1 H13_1 . 0.9500 ?
C14_1 H14_1 . 0.9500 ?
Br1_2 C12_2 . 1.903(5) ?
Se1_2 C8_2 . 1.873(5) ?
N1_2 C8_2 . 1.342(7) ?
N1_2 C9_2 . 1.434(6) ?
N1_2 H1_2 . 0.8800 ?
C1_2 N2_2 . 1.487(9) ?
C1_2 C7A_2 . 1.532(10) ?
C1_2 H1A_2 . 0.9900 ?
C1_2 H1B_2 . 0.9900 ?
N2_2 C8_2 . 1.329(6) ?
N2_2 C3_2 . 1.475(8) ?
C3_2 C3A_2 . 1.511(9) ?
C3_2 H3A_2 . 0.9900 ?
C3_2 H3B_2 . 0.9900 ?
C3A_2 O1_2 . 1.446(9) ?
C3A_2 C4_2 . 1.515(9) ?
C3A_2 C7A_2 . 1.556(9) ?
C4_2 C5_2 . 1.314(10) ?
C4_2 H4_2 . 0.9500 ?
C5_2 C6_2 . 1.506(10) ?
C5_2 H5_2 . 0.9500 ?
C6_2 O1_2 . 1.446(8) ?
C6_2 C7_2 . 1.552(10) ?
C6_2 H6_2 . 1.0000 ?
C7_2 C7A_2 . 1.542(9) ?
C7_2 H7A_2 . 0.9900 ?
C7_2 H7B_2 . 0.9900 ?
C7A_2 H7AA_2 . 1.0000 ?
C1B_2 N2B_2 . 1.474(18) ?
C1B_2 C7AB_2 . 1.533(19) ?
C1B_2 H1C_2 . 0.9900 ?
C1B_2 H1D_2 . 0.9900 ?
N2B_2 C8_2 . 1.329(6) ?
N2B_2 C3B_2 . 1.454(18) ?
C3B_2 C3AB_2 . 1.504(18) ?
C3B_2 H3C_2 . 0.9900 ?
C3B_2 H3D_2 . 0.9900 ?
C3AB_2 O1B_2 . 1.443(17) ?
C3AB_2 C4B_2 . 1.498(16) ?
C3AB_2 C7AB_2 . 1.561(16) ?
C4B_2 C5B_2 . 1.309(17) ?
C4B_2 H4B_2 . 0.9500 ?
C5B_2 C6B_2 . 1.513(18) ?
C5B_2 H5B_2 . 0.9500 ?
C6B_2 O1B_2 . 1.448(16) ?
C6B_2 C7B_2 . 1.550(19) ?
C6B_2 H6B_2 . 1.0000 ?
C7B_2 C7AB_2 . 1.552(17) ?
C7B_2 H7C_2 . 0.9900 ?
C7B_2 H7D_2 . 0.9900 ?
C7AB_2 H7AB_2 . 1.0000 ?
C9_2 C10_2 . 1.381(8) ?
C9_2 C14_2 . 1.390(8) ?
C10_2 C11_2 . 1.394(8) ?
C10_2 H10_2 . 0.9500 ?
C11_2 C12_2 . 1.383(9) ?
C11_2 H11_2 . 0.9500 ?
C12_2 C13_2 . 1.392(9) ?
C13_2 C14_2 . 1.385(8) ?
C13_2 H13_2 . 0.9500 ?
C14_2 H14_2 . 0.9500 ?

loop_
_geom_hbond_atom_site_label_D
_geom_hbond_atom_site_label_H
_geom_hbond_atom_site_label_A
_geom_hbond_site_symmetry_A
_geom_hbond_distance_DH
_geom_hbond_distance_HA
_geom_hbond_distance_DA
_geom_hbond_angle_DHA
_geom_hbond_publ_flag
N1_1 H1_1 Se1_2 2_566 0.88 2.67 3.460(5) 151 yes
C11_1 H11_1 O1_1 2_566 0.95 2.34 3.283(8) 174 yes
C11_1 H11_1 O1B_1 2_566 0.95 2.25 3.176(14) 165 yes
N1_2 H1_2 Se1_1 2_666 0.88 2.64 3.393(5) 144 yes
C11_2 H11_2 O1_2 2_676 0.95 2.44 3.368(7) 167 yes
C11_2 H11_2 O1B_2 2_676 0.95 2.48 3.36(2) 154 yes
C1_1 H1A_1 Cg17 2_666 0.99 2.83 3.720(11) 150 yes
C3_2 H3B_2 Cg8 2_566 0.99 2.81 3.724(9) 154 yes

loop_
_geom_torsion_atom_site_label_1
_geom_torsion_atom_site_label_2
_geom_torsion_atom_site_label_3
_geom_torsion_atom_site_label_4
_geom_torsion_site_symmetry_1
_geom_torsion_site_symmetry_2
_geom_torsion_site_symmetry_3
_geom_torsion_site_symmetry_4
_geom_torsion
_geom_torsion_publ_flag
C7A_1 C1_1 N2_1 C8_1 . . . . 163.1(6) ?
C7A_1 C1_1 N2_1 C3_1 . . . . -14.2(9) ?
C8_1 N2_1 C3_1 C3A_1 . . . . 177.0(6) ?
C1_1 N2_1 C3_1 C3A_1 . . . . -5.7(10) ?
N2_1 C3_1 C3A_1 O1_1 . . . . -84.5(9) ?
N2_1 C3_1 C3A_1 C4_1 . . . . 152.1(8) ?
N2_1 C3_1 C3A_1 C7A_1 . . . . 23.0(10) ?
O1_1 C3A_1 C4_1 C5_1 . . . . 34.3(9) ?
C3_1 C3A_1 C4_1 C5_1 . . . . 162.4(9) ?
C7A_1 C3A_1 C4_1 C5_1 . . . . -69.9(9) ?
C3A_1 C4_1 C5_1 C6_1 . . . . -2.2(10) ?
C4_1 C5_1 C6_1 O1_1 . . . . -31.0(9) ?
C4_1 C5_1 C6_1 C7_1 . . . . 74.3(9) ?
O1_1 C6_1 C7_1 C7A_1 . . . . 36.7(8) ?
C5_1 C6_1 C7_1 C7A_1 . . . . -69.4(8) ?
N2_1 C1_1 C7A_1 C7_1 . . . . 137.9(7) ?
N2_1 C1_1 C7A_1 C3A_1 . . . . 27.2(8) ?
C6_1 C7_1 C7A_1 C1_1 . . . . -110.7(8) ?
C6_1 C7_1 C7A_1 C3A_1 . . . . 0.5(8) ?
O1_1 C3A_1 C7A_1 C1_1 . . . . 85.4(7) ?
C4_1 C3A_1 C7A_1 C1_1 . . . . -169.0(7) ?
C3_1 C3A_1 C7A_1 C1_1 . . . . -31.2(9) ?
O1_1 C3A_1 C7A_1 C7_1 . . . . -36.9(7) ?
C4_1 C3A_1 C7A_1 C7_1 . . . . 68.7(8) ?
C3_1 C3A_1 C7A_1 C7_1 . . . . -153.6(8) ?
C5_1 C6_1 O1_1 C3A_1 . . . . 49.9(7) ?
C7_1 C6_1 O1_1 C3A_1 . . . . -61.2(7) ?
C4_1 C3A_1 O1_1 C6_1 . . . . -51.4(7) ?
C3_1 C3A_1 O1_1 C6_1 . . . . 172.7(7) ?
C7A_1 C3A_1 O1_1 C6_1 . . . . 60.7(7) ?
C7AB_1 C1B_1 N2B_1 C8_1 . . . . -158.9(12) ?
C7AB_1 C1B_1 N2B_1 C3B_1 . . . . 20(3) ?
C8_1 N2B_1 C3B_1 C3AB_1 . . . . -179.5(11) ?
C1B_1 N2B_1 C3B_1 C3AB_1 . . . . 2(3) ?
N2B_1 C3B_1 C3AB_1 O1B_1 . . . . 86.4(19) ?
N2B_1 C3B_1 C3AB_1 C4B_1 . . . . -148.5(17) ?
N2B_1 C3B_1 C3AB_1 C7AB_1 . . . . -22(2) ?
O1B_1 C3AB_1 C4B_1 C5B_1 . . . . -32.3(19) ?
C3B_1 C3AB_1 C4B_1 C5B_1 . . . . -162(2) ?
C7AB_1 C3AB_1 C4B_1 C5B_1 . . . . 72.2(19) ?
C3AB_1 C4B_1 C5B_1 C6B_1 . . . . 0(2) ?
C4B_1 C5B_1 C6B_1 O1B_1 . . . . 32.4(19) ?
C4B_1 C5B_1 C6B_1 C7B_1 . . . . -72.8(19) ?
O1B_1 C6B_1 C7B_1 C7AB_1 . . . . -35.3(19) ?
C5B_1 C6B_1 C7B_1 C7AB_1 . . . . 70.0(18) ?
N2B_1 C1B_1 C7AB_1 C7B_1 . . . . -141.7(18) ?
N2B_1 C1B_1 C7AB_1 C3AB_1 . . . . -31(2) ?
C6B_1 C7B_1 C7AB_1 C1B_1 . . . . 110(2) ?
C6B_1 C7B_1 C7AB_1 C3AB_1 . . . . -1.6(19) ?
O1B_1 C3AB_1 C7AB_1 C1B_1 . . . . -84.0(18) ?
C4B_1 C3AB_1 C7AB_1 C1B_1 . . . . 169.6(18) ?
C3B_1 C3AB_1 C7AB_1 C1B_1 . . . . 35(2) ?
O1B_1 C3AB_1 C7AB_1 C7B_1 . . . . 38.3(16) ?
C4B_1 C3AB_1 C7AB_1 C7B_1 . . . . -68.0(17) ?
C3B_1 C3AB_1 C7AB_1 C7B_1 . . . . 157.2(18) ?
C4B_1 C3AB_1 O1B_1 C6B_1 . . . . 50.0(15) ?
C3B_1 C3AB_1 O1B_1 C6B_1 . . . . -174.3(13) ?
C7AB_1 C3AB_1 O1B_1 C6B_1 . . . . -61.2(13) ?
C5B_1 C6B_1 O1B_1 C3AB_1 . . . . -49.7(14) ?
C7B_1 C6B_1 O1B_1 C3AB_1 . . . . 60.8(16) ?
C3B_1 N2B_1 C8_1 N1_1 . . . . 174.7(15) ?
C1B_1 N2B_1 C8_1 N1_1 . . . . -7(2) ?
C3B_1 N2B_1 C8_1 Se1_1 . . . . -2.7(16) ?
C1B_1 N2B_1 C8_1 Se1_1 . . . . 175.8(19) ?
C3_1 N2_1 C8_1 N1_1 . . . . 3.4(9) ?
C1_1 N2_1 C8_1 N1_1 . . . . -173.5(6) ?
C3_1 N2_1 C8_1 Se1_1 . . . . -174.0(7) ?
C1_1 N2_1 C8_1 Se1_1 . . . . 9.1(8) ?
C9_1 N1_1 C8_1 N2B_1 . . . . 171.6(5) ?
C9_1 N1_1 C8_1 N2_1 . . . . 171.6(5) ?
C9_1 N1_1 C8_1 Se1_1 . . . . -11.0(7) ?
C8_1 N1_1 C9_1 C14_1 . . . . -115.1(6) ?
C8_1 N1_1 C9_1 C10_1 . . . . 67.9(8) ?
C14_1 C9_1 C10_1 C11_1 . . . . -2.0(9) ?
N1_1 C9_1 C10_1 C11_1 . . . . 174.9(6) ?
C9_1 C10_1 C11_1 C12_1 . . . . 0.5(10) ?
C10_1 C11_1 C12_1 C13_1 . . . . 0.6(11) ?
C10_1 C11_1 C12_1 Br1_1 . . . . -177.9(5) ?
C11_1 C12_1 C13_1 C14_1 . . . . -0.2(10) ?
Br1_1 C12_1 C13_1 C14_1 . . . . 178.4(5) ?
C12_1 C13_1 C14_1 C9_1 . . . . -1.4(9) ?
C10_1 C9_1 C14_1 C13_1 . . . . 2.5(9) ?
N1_1 C9_1 C14_1 C13_1 . . . . -174.5(5) ?
C7A_2 C1_2 N2_2 C8_2 . . . . 163.4(6) ?
C7A_2 C1_2 N2_2 C3_2 . . . . -11.5(11) ?
C8_2 N2_2 C3_2 C3A_2 . . . . 175.4(5) ?
C1_2 N2_2 C3_2 C3A_2 . . . . -9.8(9) ?
N2_2 C3_2 C3A_2 O1_2 . . . . -81.3(7) ?
N2_2 C3_2 C3A_2 C4_2 . . . . 155.8(7) ?
N2_2 C3_2 C3A_2 C7A_2 . . . . 27.1(8) ?
O1_2 C3A_2 C4_2 C5_2 . . . . 32.5(8) ?
C3_2 C3A_2 C4_2 C5_2 . . . . 160.4(7) ?
C7A_2 C3A_2 C4_2 C5_2 . . . . -71.8(8) ?
C3A_2 C4_2 C5_2 C6_2 . . . . 0.7(9) ?
C4_2 C5_2 C6_2 O1_2 . . . . -33.7(8) ?
C4_2 C5_2 C6_2 C7_2 . . . . 72.3(8) ?
O1_2 C6_2 C7_2 C7A_2 . . . . 35.7(7) ?
C5_2 C6_2 C7_2 C7A_2 . . . . -70.5(7) ?
N2_2 C1_2 C7A_2 C7_2 . . . . 136.7(7) ?
N2_2 C1_2 C7A_2 C3A_2 . . . . 26.9(10) ?
C6_2 C7_2 C7A_2 C1_2 . . . . -108.5(8) ?
C6_2 C7_2 C7A_2 C3A_2 . . . . 1.4(7) ?
O1_2 C3A_2 C7A_2 C1_2 . . . . 83.4(7) ?
C3_2 C3A_2 C7A_2 C1_2 . . . . -34.0(9) ?
C4_2 C3A_2 C7A_2 C1_2 . . . . -171.4(7) ?
O1_2 C3A_2 C7A_2 C7_2 . . . . -37.9(6) ?
C3_2 C3A_2 C7A_2 C7_2 . . . . -155.3(6) ?
C4_2 C3A_2 C7A_2 C7_2 . . . . 67.2(7) ?
C5_2 C6_2 O1_2 C3A_2 . . . . 51.6(6) ?
C7_2 C6_2 O1_2 C3A_2 . . . . -60.6(6) ?
C3_2 C3A_2 O1_2 C6_2 . . . . 173.7(6) ?
C4_2 C3A_2 O1_2 C6_2 . . . . -50.8(6) ?
C7A_2 C3A_2 O1_2 C6_2 . . . . 60.8(6) ?
C7AB_2 C1B_2 N2B_2 C8_2 . . . . -162.8(15) ?
C7AB_2 C1B_2 N2B_2 C3B_2 . . . . 27(4) ?
C8_2 N2B_2 C3B_2 C3AB_2 . . . . -176.0(14) ?
C1B_2 N2B_2 C3B_2 C3AB_2 . . . . -6(4) ?
N2B_2 C3B_2 C3AB_2 O1B_2 . . . . 91(3) ?
N2B_2 C3B_2 C3AB_2 C4B_2 . . . . -147(3) ?
N2B_2 C3B_2 C3AB_2 C7AB_2 . . . . -18(4) ?
O1B_2 C3AB_2 C4B_2 C5B_2 . . . . -39(3) ?
C3B_2 C3AB_2 C4B_2 C5B_2 . . . . -166(3) ?
C7AB_2 C3AB_2 C4B_2 C5B_2 . . . . 65(3) ?
C3AB_2 C4B_2 C5B_2 C6B_2 . . . . 9(3) ?
C4B_2 C5B_2 C6B_2 O1B_2 . . . . 24(3) ?
C4B_2 C5B_2 C6B_2 C7B_2 . . . . -80(3) ?
O1B_2 C6B_2 C7B_2 C7AB_2 . . . . -41(2) ?
C5B_2 C6B_2 C7B_2 C7AB_2 . . . . 66(2) ?
N2B_2 C1B_2 C7AB_2 C7B_2 . . . . -143(2) ?
N2B_2 C1B_2 C7AB_2 C3AB_2 . . . . -34(3) ?
C6B_2 C7B_2 C7AB_2 C1B_2 . . . . 112(3) ?
C6B_2 C7B_2 C7AB_2 C3AB_2 . . . . 4(2) ?
O1B_2 C3AB_2 C7AB_2 C1B_2 . . . . -84(2) ?
C4B_2 C3AB_2 C7AB_2 C1B_2 . . . . 170(2) ?
C3B_2 C3AB_2 C7AB_2 C1B_2 . . . . 34(3) ?
O1B_2 C3AB_2 C7AB_2 C7B_2 . . . . 34(2) ?
C4B_2 C3AB_2 C7AB_2 C7B_2 . . . . -72(2) ?
C3B_2 C3AB_2 C7AB_2 C7B_2 . . . . 152(3) ?
C4B_2 C3AB_2 O1B_2 C6B_2 . . . . 51.3(18) ?
C3B_2 C3AB_2 O1B_2 C6B_2 . . . . -176.6(16) ?
C7AB_2 C3AB_2 O1B_2 C6B_2 . . . . -61.2(16) ?
C5B_2 C6B_2 O1B_2 C3AB_2 . . . . -45.4(19) ?
C7B_2 C6B_2 O1B_2 C3AB_2 . . . . 64.8(17) ?
C3B_2 N2B_2 C8_2 N1_2 . . . . -1(3) ?
C1B_2 N2B_2 C8_2 N1_2 . . . . -170(2) ?
C3B_2 N2B_2 C8_2 Se1_2 . . . . 177(3) ?
C1B_2 N2B_2 C8_2 Se1_2 . . . . 8(2) ?
C3_2 N2_2 C8_2 N1_2 . . . . 174.4(6) ?
C1_2 N2_2 C8_2 N1_2 . . . . 0.1(10) ?
C3_2 N2_2 C8_2 Se1_2 . . . . -7.5(8) ?
C1_2 N2_2 C8_2 Se1_2 . . . . 178.2(7) ?
C9_2 N1_2 C8_2 N2B_2 . . . . -175.2(5) ?
C9_2 N1_2 C8_2 N2_2 . . . . -175.2(5) ?
C9_2 N1_2 C8_2 Se1_2 . . . . 6.7(7) ?
C8_2 N1_2 C9_2 C10_2 . . . . -98.1(6) ?
C8_2 N1_2 C9_2 C14_2 . . . . 83.8(7) ?
C14_2 C9_2 C10_2 C11_2 . . . . -1.7(8) ?
N1_2 C9_2 C10_2 C11_2 . . . . -179.8(5) ?
C9_2 C10_2 C11_2 C12_2 . . . . 1.1(8) ?
C10_2 C11_2 C12_2 C13_2 . . . . -0.2(8) ?
C10_2 C11_2 C12_2 Br1_2 . . . . -179.4(4) ?
C11_2 C12_2 C13_2 C14_2 . . . . -0.1(9) ?
Br1_2 C12_2 C13_2 C14_2 . . . . 179.0(4) ?
C12_2 C13_2 C14_2 C9_2 . . . . -0.4(9) ?
C10_2 C9_2 C14_2 C13_2 . . . . 1.4(9) ?
N1_2 C9_2 C14_2 C13_2 . . . . 179.4(5) ?
